data_2014750
loop_
_publ_author_name
'Cetina, Mario'
'Nagl, Ante'
'Prekupec, Svjetlana'
'Rai\'c-Mali\'c, Silvana'
'Mintas, Mladen'

_publ_section_title
;Hydrogen-bonding and C---H&#x00B7;&#x00B7;&#x00B7;\p interactions in
 7-hydroxy-3-methoxy-4-methyl-5,6,7,8-tetrahydropyrido[1,2-<i>c</i>]pyrimidin-1(9<i>H</i>)-one
;
_journal_issue 3
_journal_name_full 'Acta Crystallographica Section C'
_journal_page_first o158
_journal_page_last o160
_journal_paper_doi 10.1107/S010827010500079X
_journal_volume 61
_journal_year 2005
_chemical_formula_iupac 'C10 H14 N2 O3'
_chemical_formula_moiety 'C10 H14 N2 O3'
_chemical_formula_sum 'C10 H14 N2 O3'
_chemical_formula_weight 210.23
_chemical_melting_point 483.0(10)
_chemical_name_systematic
;
7-hydroxy-3-methoxy-4-methyl-5,6,7,8-tetrahydropyrido[1,2-c]pyrimidin-
1(8aH)-one
;
_space_group_IT_number 19
_symmetry_cell_setting orthorhombic
_symmetry_space_group_name_Hall 'P 2ac 2ab'
_symmetry_space_group_name_H-M 'P 21 21 21'
_atom_sites_solution_hydrogens mixed
_atom_sites_solution_primary direct
_atom_sites_solution_secondary difmap
_cell_angle_alpha 90.00
_cell_angle_beta 90.00
_cell_angle_gamma 90.00
_cell_formula_units_Z 4
_cell_length_a 9.955(4)
_cell_length_b 6.9722(12)
_cell_length_c 14.673(4)
_cell_measurement_reflns_used 25
_cell_measurement_temperature 293(2)
_cell_measurement_theta_max 11.4
_cell_measurement_theta_min 3.8
_cell_volume 1018.4(5)
_computing_cell_refinement STADI4
_computing_data_collection 'STADI4 (Stoe & Cie, 1995)'
_computing_data_reduction 'X-RED (Stoe & Cie, 1995)'
_computing_molecular_graphics 'PLATON (Spek, 2003)'
_computing_publication_material SHELXL97
_computing_structure_refinement 'SHELXL97 (Sheldrick, 1997)'
_computing_structure_solution 'SHELXS97 (Sheldrick, 1997)'
_diffrn_ambient_temperature 293(2)
_diffrn_measured_fraction_theta_full 0.996
_diffrn_measured_fraction_theta_max 0.996
_diffrn_measurement_device_type 'Philips PW1100 updated by Stoe & Cie'
_diffrn_measurement_method \w
_diffrn_radiation_monochromator graphite
_diffrn_radiation_source 'fine-focus sealed tube'
_diffrn_radiation_type MoK\a
_diffrn_radiation_wavelength 0.71073
_diffrn_reflns_av_R_equivalents 0.0470
_diffrn_reflns_av_sigmaI/netI 0.0358
_diffrn_reflns_limit_h_max 13
_diffrn_reflns_limit_h_min -13
_diffrn_reflns_limit_k_max 9
_diffrn_reflns_limit_k_min -9
_diffrn_reflns_limit_l_max 20
_diffrn_reflns_limit_l_min -20
_diffrn_reflns_number 5738
_diffrn_reflns_theta_full 29.03
_diffrn_reflns_theta_max 29.03
_diffrn_reflns_theta_min 3.23
_diffrn_standards_decay_% 2.7
_diffrn_standards_interval_time 120
_diffrn_standards_number 4
_exptl_absorpt_coefficient_mu 0.102
_exptl_absorpt_correction_type none
_exptl_crystal_colour colourless
_exptl_crystal_density_diffrn 1.371
_exptl_crystal_density_meas ?
_exptl_crystal_density_method 'not measured'
_exptl_crystal_description prismatic
_exptl_crystal_F_000 448
_exptl_crystal_size_max 0.550
_exptl_crystal_size_mid 0.285
_exptl_crystal_size_min 0.210
_refine_diff_density_max 0.156
_refine_diff_density_min -0.131
_refine_ls_extinction_method none
_refine_ls_goodness_of_fit_ref 1.063
_refine_ls_hydrogen_treatment mixed
_refine_ls_matrix_type full
_refine_ls_number_parameters 168
_refine_ls_number_reflns 1574
_refine_ls_number_restraints 0
_refine_ls_restrained_S_all 1.063
_refine_ls_R_factor_all 0.0688
_refine_ls_R_factor_gt 0.0399
_refine_ls_shift/su_max 0.001
_refine_ls_shift/su_mean 0.000
_refine_ls_structure_factor_coef Fsqd
_refine_ls_weighting_details 'calc w = 1/[\s^2^(Fo^2^)+(0.0621P)^2^] where P=(Fo^2^+2Fc^2^)/3'
_refine_ls_weighting_scheme calc
_refine_ls_wR_factor_gt 0.0973
_refine_ls_wR_factor_ref 0.1077
_reflns_number_gt 1084
_reflns_number_total 1574
_reflns_threshold_expression I>2\s(I)
_cod_data_source_file sq1186.cif
_cod_data_source_block I
_cod_depositor_comments
;
The following automatic conversions were performed:

'_chemical_melting_point' value '482-484' was changed to '483.0(10)'
- the average value was taken and precision was estimated.

Automatic conversion script
Id: cif_fix_values 1646 2011-03-28 12:23:43Z adriana 

The following automatic conversions were performed:

'_chemical_melting_point' value '482-484' was changed to '483.0(10)'
- the average value was taken and precision was estimated.

Automatic conversion script
Id: cif_fix_values 1715 2011-07-08 13:25:40Z adriana 

The following automatic conversions were performed:

'_exptl_crystal_density_meas' value 'not measured' was changed to '?'
- the value is perceived as not measured.

Automatic conversion script
Id: cif_fix_values 3008 2015-01-20 13:52:24Z robertas 

The following automatic conversions were performed:

'_atom_sites_solution_hydrogens' value 'difmap and geom' was changed
to 'mixed'.

Automatic conversion script
Id: cif_fix_values 6452 2018-10-05 10:23:21Z andrius 
;
_cod_database_code 2014750
_cod_database_fobs_code 2014750

loop_
_symmetry_equiv_pos_as_xyz
'x, y, z'
'-x+1/2, -y, z+1/2'
'x+1/2, -y+1/2, -z'
'-x, y+1/2, -z+1/2'

loop_
_atom_site_label
_atom_site_fract_x
_atom_site_fract_y
_atom_site_fract_z
_atom_site_U_iso_or_equiv
_atom_site_adp_type
_atom_site_calc_flag
_atom_site_refinement_flags
_atom_site_occupancy
_atom_site_disorder_assembly
_atom_site_disorder_group
_atom_site_type_symbol
N2 0.76699(17) 0.1903(3) 0.62330(11) 0.0435(4) Uani d . 1 . . N
N9 0.94119(15) 0.0018(3) 0.55901(11) 0.0396(4) Uani d . 1 . . N
O1 0.87177(16) 0.2766(3) 0.49195(12) 0.0612(5) Uani d . 1 . . O
O2 0.66276(16) 0.0845(2) 0.75222(10) 0.0558(4) Uani d . 1 . . O
O3 1.24107(17) -0.0960(3) 0.56460(14) 0.0713(6) Uani d . 1 . . O
H3 1.285(3) 0.009(7) 0.537(2) 0.119(14) Uiso d . 1 . . H
C1 0.8589(2) 0.1641(3) 0.55605(14) 0.0409(5) Uani d . 1 . . C
C3 0.7567(2) 0.0607(3) 0.68735(13) 0.0405(5) Uani d . 1 . . C
C4 0.83653(19) -0.1069(3) 0.69474(13) 0.0412(5) Uani d . 1 . . C
C5 1.0174(3) -0.3076(4) 0.6244(2) 0.0562(6) Uani d . 1 . . C
H51 0.960(3) -0.416(5) 0.639(2) 0.081(9) Uiso d . 1 . . H
H52 1.090(3) -0.294(5) 0.676(2) 0.084(9) Uiso d . 1 . . H
C6 1.0873(3) -0.3444(4) 0.5341(2) 0.0662(8) Uani d . 1 . . C
H61 1.148(3) -0.434(5) 0.5407(19) 0.069(8) Uiso d . 1 . . H
H62 1.017(3) -0.400(5) 0.489(2) 0.090(10) Uiso d . 1 . . H
C7 1.1469(2) -0.1597(4) 0.49922(19) 0.0553(6) Uani d . 1 . . C
H7 1.201(2) -0.163(3) 0.4430(14) 0.043(6) Uiso d . 1 . . H
C8 1.0378(2) -0.0142(4) 0.48332(18) 0.0518(6) Uani d . 1 . . C
H81 0.992(3) -0.046(4) 0.4321(17) 0.059(7) Uiso d . 1 . . H
H82 1.077(3) 0.117(5) 0.4733(19) 0.078(9) Uiso d . 1 . . H
C10 0.9286(2) -0.1327(3) 0.62650(15) 0.0406(5) Uani d . 1 . . C
C11 0.5759(3) 0.2489(4) 0.74521(18) 0.0722(8) Uani d . 1 . . C
H11A 0.5136 0.2488 0.7951 0.108 Uiso calc R 1 . . H
H11B 0.5273 0.2436 0.6887 0.108 Uiso calc R 1 . . H
H11C 0.6288 0.3639 0.7471 0.108 Uiso calc R 1 . . H
C12 0.8202(3) -0.2455(4) 0.77237(17) 0.0609(7) Uani d . 1 . . C
H12A 0.7504 -0.2011 0.8123 0.091 Uiso calc R 1 . . H
H12B 0.9030 -0.2544 0.8056 0.091 Uiso calc R 1 . . H
H12C 0.7966 -0.3695 0.7489 0.091 Uiso calc R 1 . . H

loop_
_atom_site_aniso_label
_atom_site_aniso_U_11
_atom_site_aniso_U_22
_atom_site_aniso_U_33
_atom_site_aniso_U_12
_atom_site_aniso_U_13
_atom_site_aniso_U_23
N2 0.0448(9) 0.0373(9) 0.0482(10) 0.0032(8) -0.0012(8) 0.0010(8)
N9 0.0370(8) 0.0341(9) 0.0479(10) -0.0008(7) 0.0006(7) 0.0020(8)
O1 0.0631(10) 0.0568(10) 0.0635(9) 0.0127(9) 0.0102(8) 0.0233(9)
O2 0.0546(9) 0.0538(9) 0.0589(9) 0.0112(8) 0.0137(8) 0.0093(9)
O3 0.0521(9) 0.0637(12) 0.0981(14) -0.0080(9) -0.0059(11) 0.0227(12)
C1 0.0408(9) 0.0353(10) 0.0467(11) 0.0017(9) -0.0012(9) 0.0049(10)
C3 0.0377(9) 0.0380(11) 0.0456(11) -0.0027(9) -0.0016(9) 0.0001(9)
C4 0.0379(9) 0.0363(10) 0.0494(11) -0.0046(9) -0.0028(9) 0.0057(10)
C5 0.0500(13) 0.0370(11) 0.0816(18) 0.0062(11) 0.0093(13) 0.0111(13)
C6 0.0577(15) 0.0394(14) 0.101(2) 0.0045(12) 0.0145(15) -0.0061(14)
C7 0.0466(12) 0.0524(14) 0.0670(15) 0.0043(11) 0.0102(12) -0.0004(13)
C8 0.0490(12) 0.0568(16) 0.0495(13) 0.0034(11) 0.0084(11) 0.0013(12)
C10 0.0352(9) 0.0328(10) 0.0537(12) -0.0036(9) -0.0065(9) 0.0013(9)
C11 0.0661(16) 0.0729(19) 0.0775(17) 0.0258(15) 0.0239(15) 0.0170(17)
C12 0.0587(14) 0.0549(15) 0.0689(14) -0.0004(12) 0.0031(12) 0.0211(13)

loop_
_atom_type_symbol
_atom_type_description
_atom_type_scat_dispersion_real
_atom_type_scat_dispersion_imag
_atom_type_scat_source
C C 0.0033 0.0000 'International Tables Vol C Tables 4.2.6.8 and 6.1.1.4'
H H 0.0000 0.0000 'International Tables Vol C Tables 4.2.6.8 and 6.1.1.4'
N N 0.0061 0.0000 'International Tables Vol C Tables 4.2.6.8 and 6.1.1.4'
O O 0.0106 0.0000 'International Tables Vol C Tables 4.2.6.8 and 6.1.1.4'

loop_
_geom_angle_atom_site_label_1
_geom_angle_atom_site_label_2
_geom_angle_atom_site_label_3
_geom_angle
_geom_angle_publ_flag
C3 N2 C1 118.84(17) yes
C10 N9 C1 121.55(16) yes
C10 N9 C8 123.57(18) yes
C1 N9 C8 114.86(17) yes
C3 O2 C11 117.75(17) no
C7 O3 H3 105(2) no
O1 C1 N2 122.64(18) no
O1 C1 N9 118.60(18) no
N2 C1 N9 118.75(16) yes
N2 C3 O2 118.56(18) no
N2 C3 C4 125.47(18) yes
O2 C3 C4 115.97(17) no
C10 C4 C3 115.34(17) yes
C10 C4 C12 122.9(2) no
C3 C4 C12 121.81(19) no
C10 C5 C6 115.0(2) no
C10 C5 H51 106.2(17) no
C6 C5 H51 109.4(18) no
C10 C5 H52 108.3(18) no
C6 C5 H52 109.1(15) no
H51 C5 H52 109(2) no
C7 C6 C5 109.4(2) no
C7 C6 H61 112(2) no
C5 C6 H61 110.0(19) no
C7 C6 H62 111.4(19) no
C5 C6 H62 108.2(16) no
H61 C6 H62 106(3) no
O3 C7 C8 111.8(2) no
O3 C7 C6 107.4(2) no
C8 C7 C6 110.2(2) no
O3 C7 H7 102.3(12) no
C8 C7 H7 106.3(13) no
C6 C7 H7 118.6(14) no
N9 C8 C7 113.9(2) no
N9 C8 H81 108.1(16) no
C7 C8 H81 109.3(16) no
N9 C8 H82 107.2(16) no
C7 C8 H82 110.8(17) no
H81 C8 H82 107(2) no
C4 C10 N9 120.01(18) yes
C4 C10 C5 120.91(19) yes
N9 C10 C5 119.08(18) yes
O2 C11 H11A 109.5 no
O2 C11 H11B 109.5 no
H11A C11 H11B 109.5 no
O2 C11 H11C 109.5 no
H11A C11 H11C 109.5 no
H11B C11 H11C 109.5 no
C4 C12 H12A 109.5 no
C4 C12 H12B 109.5 no
H12A C12 H12B 109.5 no
C4 C12 H12C 109.5 no
H12A C12 H12C 109.5 no
H12B C12 H12C 109.5 no

loop_
_geom_bond_atom_site_label_1
_geom_bond_atom_site_label_2
_geom_bond_site_symmetry_2
_geom_bond_distance
_geom_bond_publ_flag
N2 C3 . 1.308(2) yes
N2 C1 . 1.358(3) yes
N9 C10 . 1.369(3) yes
N9 C1 . 1.398(3) yes
N9 C8 . 1.474(3) no
O1 C1 . 1.231(2) no
O2 C3 . 1.344(2) no
O2 C11 . 1.439(3) no
O3 C7 . 1.413(3) no
O3 H3 . 0.95(4) no
C3 C4 . 1.417(3) yes
C4 C10 . 1.369(3) yes
C4 C12 . 1.503(3) no
C5 C10 . 1.507(3) no
C5 C6 . 1.519(4) no
C5 H51 . 0.97(3) no
C5 H52 . 1.04(3) no
C6 C7 . 1.507(4) no
C6 H61 . 0.87(3) no
C6 H62 . 1.04(3) no
C7 C8 . 1.504(3) no
C7 H7 . 0.99(2) no
C8 H81 . 0.91(3) no
C8 H82 . 1.00(3) no
C11 H11A . 0.9600 no
C11 H11B . 0.9600 no
C11 H11C . 0.9600 no
C12 H12A . 0.9600 no
C12 H12B . 0.9600 no
C12 H12C . 0.9600 no

loop_
_geom_hbond_atom_site_label_D
_geom_hbond_atom_site_label_H
_geom_hbond_atom_site_label_A
_geom_hbond_site_symmetry_A
_geom_hbond_distance_DH
_geom_hbond_distance_HA
_geom_hbond_distance_DA
_geom_hbond_angle_DHA
_geom_hbond_publ_flag
O3 H3 O1 3_556 0.94(4) 1.78(4) 2.709(3) 168(3) yes
C12 H12B Cg 4_746 0.96 3.08 3.956(3) 153 yes
C12 H12B N9 4_746 0.96 3.04 3.856(4) 144 yes
C12 H12B C1 4_746 0.96 3.17 4.116(4) 168 yes
C6 H61 Cg 3_546 0.87(3) 3.21(3) 3.718(3) 120(2) yes
C6 H61 C1 3_546 0.87(3) 3.00(3) 3.745(4) 144(2) yes
C6 H61 N2 3_546 0.87(3) 3.22(3) 3.788(4) 125(2) yes
C7 H7 Cg 3_546 0.99(2) 3.11(2) 3.736(3) 123.0(10) yes
C7 H7 C10 3_546 0.99(2) 2.86(2) 3.655(3) 138(2) yes
C7 H7 C4 3_546 0.99(2) 2.91(2) 3.783(4) 148(2) yes

loop_
_geom_torsion_atom_site_label_1
_geom_torsion_atom_site_label_2
_geom_torsion_atom_site_label_3
_geom_torsion_atom_site_label_4
_geom_torsion
_geom_torsion_publ_flag
C3 N2 C1 O1 177.7(2) no
C3 N2 C1 N9 -1.4(3) no
C10 N9 C1 O1 -177.49(19) no
C8 N9 C1 O1 0.9(3) no
C10 N9 C1 N2 1.7(3) no
C8 N9 C1 N2 -179.93(19) no
C1 N2 C3 O2 -178.06(17) no
C1 N2 C3 C4 1.6(3) no
C11 O2 C3 N2 2.1(3) yes
C11 O2 C3 C4 -177.57(19) no
N2 C3 C4 C10 -1.8(3) no
O2 C3 C4 C10 177.85(18) no
N2 C3 C4 C12 178.2(2) no
O2 C3 C4 C12 -2.1(3) no
C10 C5 C6 C7 45.9(3) no
C5 C6 C7 O3 60.6(3) yes
C5 C6 C7 C8 -61.4(3) no
C10 N9 C8 C7 -16.0(3) no
C1 N9 C8 C7 165.62(19) no
O3 C7 C8 N9 -72.6(3) yes
C6 C7 C8 N9 46.7(3) no
C3 C4 C10 N9 1.9(3) no
C12 C4 C10 N9 -178.15(19) no
C3 C4 C10 C5 -178.3(2) no
C12 C4 C10 C5 1.7(3) no
C1 N9 C10 C4 -2.0(3) no
C8 N9 C10 C4 179.8(2) no
C1 N9 C10 C5 178.2(2) no
C8 N9 C10 C5 -0.1(3) yes
C6 C5 C10 C4 164.6(2) no
C6 C5 C10 N9 -15.5(3) no

loop_
_cod_related_entry_id
_cod_related_entry_database
_cod_related_entry_code
1 ChemSpider 21181149
